data_4339879
loop_
_publ_author_name
'Benson, Mark A.'
'Zacchini, Stefano'
'Boomishankar, Ramamoorthy'
'Chan, Yuri'
'Steiner, Alexander'

_publ_section_title
;
 Alkylation and acylation of cyclotriphosphazenes.
;
_journal_issue 17
_journal_name_full 'Inorganic chemistry'
_journal_page_first 7097
_journal_page_last 7108
_journal_paper_doi 10.1021/ic7009463
_journal_volume 46
_journal_year 2007
_chemical_formula_sum 'C25 H63 I N9 P3'
_chemical_formula_weight 709.65
_chemical_name_systematic
; 
 ? 
;
_space_group_IT_number 2
_symmetry_cell_setting triclinic
_symmetry_space_group_name_Hall '-P 1'
_symmetry_space_group_name_H-M 'P -1'
_atom_sites_solution_hydrogens geom
_atom_sites_solution_primary direct
_atom_sites_solution_secondary difmap
_audit_creation_method SHELXL-97
_cell_angle_alpha 94.308(2)
_cell_angle_beta 108.880(2)
_cell_angle_gamma 111.935(2)
_cell_formula_units_Z 2
_cell_length_a 11.4844(10)
_cell_length_b 12.8383(11)
_cell_length_c 14.8134(13)
_cell_measurement_temperature 100(2)
_cell_volume 1868.6(3)
_computing_structure_refinement 'SHELXL-97 (Sheldrick, 1997)'
_computing_structure_solution 'SHELXS-97 (Sheldrick, 1990)'
_diffrn_ambient_temperature 100(2)
_diffrn_measured_fraction_theta_full 0.965
_diffrn_measured_fraction_theta_max 0.965
_diffrn_measurement_device_type 'Bruker Smart Apex'
_diffrn_measurement_method omega-scans
_diffrn_radiation_monochromator graphite
_diffrn_radiation_source 'fine-focus sealed tube'
_diffrn_radiation_type MoK\a
_diffrn_radiation_wavelength 0.71073
_diffrn_reflns_av_R_equivalents 0.0185
_diffrn_reflns_av_sigmaI/netI 0.0345
_diffrn_reflns_limit_h_max 11
_diffrn_reflns_limit_h_min -13
_diffrn_reflns_limit_k_max 15
_diffrn_reflns_limit_k_min -12
_diffrn_reflns_limit_l_max 16
_diffrn_reflns_limit_l_min -17
_diffrn_reflns_number 9511
_diffrn_reflns_theta_full 25.03
_diffrn_reflns_theta_max 25.03
_diffrn_reflns_theta_min 4.08
_exptl_absorpt_coefficient_mu 1.013
_exptl_absorpt_correction_T_max 1.000
_exptl_absorpt_correction_T_min 0.647
_exptl_absorpt_correction_type empirical
_exptl_absorpt_process_details SADABS
_exptl_crystal_colour colourless
_exptl_crystal_density_diffrn 1.261
_exptl_crystal_density_method 'not measured'
_exptl_crystal_description prism
_exptl_crystal_F_000 748
_exptl_crystal_size_max 0.5
_exptl_crystal_size_mid 0.5
_exptl_crystal_size_min 0.3
_refine_diff_density_max 1.985
_refine_diff_density_min -0.903
_refine_diff_density_rms 0.112
_refine_ls_extinction_method none
_refine_ls_goodness_of_fit_ref 1.059
_refine_ls_hydrogen_treatment mixed
_refine_ls_matrix_type full
_refine_ls_number_parameters 367
_refine_ls_number_reflns 6383
_refine_ls_number_restraints 15
_refine_ls_restrained_S_all 1.058
_refine_ls_R_factor_all 0.0440
_refine_ls_R_factor_gt 0.0400
_refine_ls_shift/su_max 0.001
_refine_ls_shift/su_mean 0.000
_refine_ls_structure_factor_coef Fsqd
_refine_ls_weighting_details 'calc w=1/[\s^2^(Fo^2^)+(0.0777P)^2^+1.7548P] where P=(Fo^2^+2Fc^2^)/3'
_refine_ls_weighting_scheme calc
_refine_ls_wR_factor_gt 0.1142
_refine_ls_wR_factor_ref 0.1182
_reflns_number_gt 5806
_reflns_number_total 6383
_reflns_threshold_expression >2sigma(I)
_cod_data_source_file ic7009463-file003.cif
_cod_data_source_block '[2Me]I'
_cod_original_sg_symbol_H-M P-1
_cod_database_code 4339879

loop_
_symmetry_equiv_pos_as_xyz
'x, y, z'
'-x, -y, -z'

loop_
_atom_site_label
_atom_site_type_symbol
_atom_site_fract_x
_atom_site_fract_y
_atom_site_fract_z
_atom_site_U_iso_or_equiv
_atom_site_adp_type
_atom_site_occupancy
_atom_site_symmetry_multiplicity
_atom_site_calc_flag
_atom_site_refinement_flags
I1 I 0.80463(2) 0.075505(19) 0.740295(15) 0.03010(11) Uani 1 1 d .
P1 P 0.43442(8) 0.08104(7) 0.75470(6) 0.02049(19) Uani 1 1 d .
P2 P 0.19502(8) 0.01240(7) 0.56803(6) 0.01971(18) Uani 1 1 d .
P3 P 0.18154(8) 0.06101(7) 0.75242(6) 0.02039(19) Uani 1 1 d .
N1 N 0.3628(3) 0.0656(2) 0.63298(19) 0.0223(6) Uani 1 1 d .
N2 N 0.1172(3) -0.0068(2) 0.64015(19) 0.0218(6) Uani 1 1 d .
N3 N 0.3382(3) 0.0890(2) 0.80635(19) 0.0257(6) Uani 1 1 d .
N4 N 0.5775(3) 0.1954(2) 0.7974(2) 0.0261(6) Uani 1 1 d D
H4 H 0.641(3) 0.186(3) 0.803(3) 0.024(10) Uiso 1 1 d D
N5 N 0.4725(3) -0.0297(2) 0.7679(2) 0.0255(6) Uani 1 1 d D
H5 H 0.514(4) -0.037(3) 0.740(3) 0.025(10) Uiso 1 1 d D
N6 N 0.1838(3) 0.1006(2) 0.4957(2) 0.0225(6) Uani 1 1 d D
H6 H 0.116(3) 0.082(3) 0.452(2) 0.025(10) Uiso 1 1 d D
N7 N 0.1339(3) -0.1091(2) 0.4899(2) 0.0258(6) Uani 1 1 d D
H7 H 0.156(4) -0.100(3) 0.447(2) 0.022(10) Uiso 1 1 d D
N8 N 0.1610(3) 0.1818(2) 0.7534(2) 0.0235(6) Uani 1 1 d D
H8 H 0.091(3) 0.173(4) 0.720(3) 0.057(16) Uiso 1 1 d D
N9 N 0.1006(3) -0.0105(3) 0.8171(2) 0.0264(6) Uani 1 1 d D
H9 H 0.034(3) -0.007(3) 0.811(3) 0.018(9) Uiso 1 1 d D
C1 C 0.4489(4) 0.0721(3) 0.5754(3) 0.0325(8) Uani 1 1 d .
H1A H 0.4493 -0.0034 0.5603 0.049 Uiso 1 1 calc R
H1B H 0.5418 0.1294 0.6136 0.049 Uiso 1 1 calc R
H1C H 0.4124 0.0945 0.5143 0.049 Uiso 1 1 calc R
C41 C 0.5885(4) 0.3131(3) 0.8129(3) 0.0357(8) Uani 1 1 d .
H41A H 0.6334 0.3479 0.8840 0.043 Uiso 1 1 calc R
H41B H 0.4960 0.3100 0.7906 0.043 Uiso 1 1 calc R
C42 C 0.6657(5) 0.3896(3) 0.7613(3) 0.0415(9) Uani 1 1 d .
H42 H 0.6239 0.3517 0.6902 0.050 Uiso 1 1 calc R
C43 C 0.8151(5) 0.4089(4) 0.8005(5) 0.0624(14) Uani 1 1 d .
H43A H 0.8581 0.4473 0.8701 0.094 Uiso 1 1 calc R
H43B H 0.8622 0.4573 0.7640 0.094 Uiso 1 1 calc R
H43C H 0.8202 0.3345 0.7925 0.094 Uiso 1 1 calc R
C44 C 0.6561(6) 0.5048(4) 0.7721(4) 0.0583(13) Uani 1 1 d .
H44A H 0.5612 0.4923 0.7410 0.087 Uiso 1 1 calc R
H44B H 0.7102 0.5555 0.7404 0.087 Uiso 1 1 calc R
H44C H 0.6909 0.5408 0.8417 0.087 Uiso 1 1 calc R
C51 C 0.5119(4) -0.0591(3) 0.8628(3) 0.0343(8) Uani 1 1 d .
H51A H 0.4688 -0.0337 0.9027 0.041 Uiso 1 1 calc R
H51B H 0.6116 -0.0180 0.8977 0.041 Uiso 1 1 calc R
C52 C 0.4688(4) -0.1894(3) 0.8510(3) 0.0352(8) Uani 1 1 d .
H52 H 0.3683 -0.2296 0.8144 0.042 Uiso 1 1 calc R
C53 C 0.5371(5) -0.2313(4) 0.7938(4) 0.0521(11) Uani 1 1 d .
H53A H 0.6358 -0.1916 0.8283 0.078 Uiso 1 1 calc R
H53B H 0.5116 -0.2148 0.7285 0.078 Uiso 1 1 calc R
H53C H 0.5080 -0.3145 0.7876 0.078 Uiso 1 1 calc R
C54 C 0.5027(7) -0.2167(4) 0.9522(3) 0.0666(16) Uani 1 1 d .
H54A H 0.4823 -0.2988 0.9456 0.100 Uiso 1 1 calc R
H54B H 0.4482 -0.1982 0.9842 0.100 Uiso 1 1 calc R
H54C H 0.5993 -0.1707 0.9916 0.100 Uiso 1 1 calc R
C61 C 0.2410(4) 0.2256(3) 0.5335(2) 0.0261(7) Uani 1 1 d .
H61A H 0.3322 0.2514 0.5856 0.031 Uiso 1 1 calc R
H61B H 0.1825 0.2434 0.5627 0.031 Uiso 1 1 calc R
C62 C 0.2523(4) 0.2909(3) 0.4524(3) 0.0321(8) Uani 1 1 d .
H62 H 0.1606 0.2594 0.3984 0.039 Uiso 1 1 calc R
C63 C 0.3502(5) 0.2750(4) 0.4110(4) 0.0488(11) Uani 1 1 d .
H63A H 0.4413 0.3068 0.4624 0.073 Uiso 1 1 calc R
H63B H 0.3519 0.3152 0.3574 0.073 Uiso 1 1 calc R
H63C H 0.3209 0.1928 0.3861 0.073 Uiso 1 1 calc R
C64 C 0.2932(5) 0.4178(3) 0.4919(3) 0.0481(11) Uani 1 1 d .
H64A H 0.2253 0.4253 0.5151 0.072 Uiso 1 1 calc R
H64B H 0.2988 0.4597 0.4397 0.072 Uiso 1 1 calc R
H64C H 0.3819 0.4500 0.5462 0.072 Uiso 1 1 calc R
C71 C 0.0923(4) -0.2213(3) 0.5162(3) 0.0290(7) Uani 1 1 d .
H71A H 0.0213 -0.2802 0.4571 0.035 Uiso 1 1 calc R
H71B H 0.0510 -0.2187 0.5650 0.035 Uiso 1 1 calc R
C72 C 0.2058(4) -0.2589(3) 0.5576(3) 0.0399(9) Uani 1 1 d .
H72 H 0.2848 -0.1932 0.6090 0.048 Uiso 1 1 calc R
C73 C 0.1576(6) -0.3598(4) 0.6055(3) 0.0584(13) Uani 1 1 d .
H73A H 0.0747 -0.4222 0.5575 0.088 Uiso 1 1 calc R
H73B H 0.1389 -0.3341 0.6611 0.088 Uiso 1 1 calc R
H73C H 0.2285 -0.3876 0.6284 0.088 Uiso 1 1 calc R
C74 C 0.2508(6) -0.2908(5) 0.4781(5) 0.0715(16) Uani 1 1 d .
H74A H 0.1746 -0.3559 0.4275 0.107 Uiso 1 1 calc R
H74B H 0.3259 -0.3124 0.5066 0.107 Uiso 1 1 calc R
H74C H 0.2808 -0.2247 0.4489 0.107 Uiso 1 1 calc R
C81 C 0.1993(4) 0.2599(3) 0.8465(3) 0.0306(8) Uani 1 1 d .
H81A H 0.2941 0.2781 0.8889 0.037 Uiso 1 1 calc R
H81B H 0.1400 0.2212 0.8809 0.037 Uiso 1 1 calc R
C82 C 0.1864(5) 0.3709(3) 0.8293(3) 0.0440(10) Uani 1 1 d .
H82 H 0.0917 0.3504 0.7829 0.053 Uiso 1 1 calc R
C83 C 0.2091(7) 0.4419(4) 0.9261(4) 0.0656(15) Uani 1 1 d .
H83A H 0.1407 0.3978 0.9510 0.098 Uiso 1 1 calc R
H83B H 0.2013 0.5139 0.9155 0.098 Uiso 1 1 calc R
H83C H 0.2999 0.4596 0.9739 0.098 Uiso 1 1 calc R
C84 C 0.2825(7) 0.4393(4) 0.7846(4) 0.0709(17) Uani 1 1 d .
H84A H 0.3762 0.4658 0.8312 0.106 Uiso 1 1 calc R
H84B H 0.2646 0.5060 0.7688 0.106 Uiso 1 1 calc R
H84C H 0.2694 0.3906 0.7247 0.106 Uiso 1 1 calc R
C91 C 0.1060(4) -0.1179(3) 0.8397(3) 0.0341(8) Uani 1 1 d .
H91A H 0.1963 -0.1147 0.8475 0.041 Uiso 1 1 calc R
H91B H 0.0369 -0.1829 0.7844 0.041 Uiso 1 1 calc R
C92 C 0.0809(4) -0.1388(3) 0.9326(3) 0.0388(9) Uani 1 1 d .
H92 H 0.1473 -0.0696 0.9864 0.047 Uiso 1 1 calc R
C93 C 0.1063(6) -0.2427(4) 0.9609(4) 0.0608(13) Uani 1 1 d .
H93A H 0.0844 -0.2587 1.0185 0.091 Uiso 1 1 calc R
H93B H 0.2019 -0.2261 0.9761 0.091 Uiso 1 1 calc R
H93C H 0.0489 -0.3101 0.9063 0.091 Uiso 1 1 calc R
C94 C -0.0595(5) -0.1547(4) 0.9222(4) 0.0562(12) Uani 1 1 d .
H94A H -0.0721 -0.0857 0.9070 0.084 Uiso 1 1 calc R
H94B H -0.0716 -0.1671 0.9837 0.084 Uiso 1 1 calc R
H94C H -0.1265 -0.2217 0.8693 0.084 Uiso 1 1 calc R

loop_
_atom_site_aniso_label
_atom_site_aniso_U_11
_atom_site_aniso_U_22
_atom_site_aniso_U_33
_atom_site_aniso_U_23
_atom_site_aniso_U_13
_atom_site_aniso_U_12
I1 0.02664(15) 0.04279(17) 0.02816(15) 0.01098(10) 0.01194(11) 0.02035(12)
P1 0.0191(4) 0.0251(4) 0.0188(4) 0.0052(3) 0.0057(3) 0.0121(3)
P2 0.0185(4) 0.0242(4) 0.0180(4) 0.0055(3) 0.0058(3) 0.0113(3)
P3 0.0208(4) 0.0259(4) 0.0189(4) 0.0076(3) 0.0087(3) 0.0129(3)
N1 0.0173(13) 0.0318(14) 0.0192(13) 0.0056(11) 0.0070(11) 0.0117(11)
N2 0.0205(13) 0.0270(14) 0.0194(13) 0.0052(10) 0.0070(11) 0.0119(11)
N3 0.0251(15) 0.0352(15) 0.0194(13) 0.0074(11) 0.0074(11) 0.0161(12)
N4 0.0200(15) 0.0267(15) 0.0307(15) 0.0037(11) 0.0065(12) 0.0123(12)
N5 0.0273(15) 0.0303(15) 0.0267(15) 0.0099(12) 0.0128(13) 0.0176(13)
N6 0.0201(14) 0.0266(14) 0.0182(14) 0.0052(11) 0.0026(12) 0.0109(12)
N7 0.0296(16) 0.0262(14) 0.0226(15) 0.0043(12) 0.0111(12) 0.0120(12)
N8 0.0230(15) 0.0275(14) 0.0225(14) 0.0065(11) 0.0087(12) 0.0130(12)
N9 0.0260(16) 0.0347(16) 0.0318(16) 0.0165(12) 0.0179(13) 0.0189(13)
C1 0.0256(18) 0.053(2) 0.0251(17) 0.0108(16) 0.0131(15) 0.0199(17)
C41 0.039(2) 0.0270(18) 0.039(2) 0.0013(15) 0.0129(17) 0.0144(16)
C42 0.056(3) 0.0323(19) 0.034(2) 0.0076(16) 0.0153(19) 0.0170(18)
C43 0.053(3) 0.038(2) 0.103(4) 0.021(3) 0.044(3) 0.012(2)
C44 0.081(4) 0.036(2) 0.061(3) 0.018(2) 0.027(3) 0.027(2)
C51 0.042(2) 0.040(2) 0.0249(18) 0.0107(15) 0.0076(16) 0.0257(18)
C52 0.042(2) 0.036(2) 0.0262(18) 0.0118(15) 0.0081(16) 0.0182(17)
C53 0.067(3) 0.040(2) 0.071(3) 0.023(2) 0.036(3) 0.034(2)
C54 0.116(5) 0.055(3) 0.034(2) 0.022(2) 0.021(3) 0.046(3)
C61 0.0276(18) 0.0261(17) 0.0240(16) 0.0064(13) 0.0076(14) 0.0125(14)
C62 0.038(2) 0.0312(18) 0.0332(19) 0.0130(15) 0.0158(16) 0.0183(16)
C63 0.070(3) 0.043(2) 0.066(3) 0.031(2) 0.052(3) 0.032(2)
C64 0.073(3) 0.034(2) 0.057(3) 0.0218(19) 0.037(2) 0.030(2)
C71 0.0285(18) 0.0260(17) 0.0301(18) 0.0040(14) 0.0112(15) 0.0093(14)
C72 0.034(2) 0.0257(18) 0.046(2) 0.0077(16) 0.0020(17) 0.0100(16)
C73 0.081(4) 0.034(2) 0.044(2) 0.0122(18) 0.005(2) 0.022(2)
C74 0.076(4) 0.069(3) 0.114(5) 0.044(3) 0.057(4) 0.055(3)
C81 0.039(2) 0.0306(18) 0.0257(17) 0.0063(14) 0.0163(15) 0.0156(16)
C82 0.058(3) 0.037(2) 0.042(2) 0.0045(17) 0.019(2) 0.025(2)
C83 0.103(5) 0.045(3) 0.063(3) 0.005(2) 0.048(3) 0.034(3)
C84 0.126(5) 0.038(2) 0.057(3) 0.016(2) 0.049(3) 0.030(3)
C91 0.040(2) 0.0356(19) 0.039(2) 0.0171(16) 0.0209(17) 0.0214(17)
C92 0.043(2) 0.039(2) 0.0247(18) 0.0148(15) 0.0046(16) 0.0115(18)
C93 0.064(3) 0.060(3) 0.060(3) 0.041(2) 0.018(3) 0.028(3)
C94 0.058(3) 0.066(3) 0.061(3) 0.037(2) 0.038(3) 0.025(2)

loop_
_atom_type_symbol
_atom_type_description
_atom_type_scat_dispersion_real
_atom_type_scat_dispersion_imag
_atom_type_scat_source
C C 0.0033 0.0016 'International Tables Vol C Tables 4.2.6.8 and 6.1.1.4'
H H 0.0000 0.0000 'International Tables Vol C Tables 4.2.6.8 and 6.1.1.4'
N N 0.0061 0.0033 'International Tables Vol C Tables 4.2.6.8 and 6.1.1.4'
P P 0.1023 0.0942 'International Tables Vol C Tables 4.2.6.8 and 6.1.1.4'
I I -0.4742 1.8119 'International Tables Vol C Tables 4.2.6.8 and 6.1.1.4'

loop_
_geom_angle_atom_site_label_1
_geom_angle_atom_site_label_2
_geom_angle_atom_site_label_3
_geom_angle
N3 P1 N4 110.96(16)
N3 P1 N5 113.94(15)
N4 P1 N5 106.51(16)
N3 P1 N1 111.36(14)
N4 P1 N1 108.66(15)
N5 P1 N1 105.05(15)
N2 P2 N6 120.87(15)
N2 P2 N7 108.11(15)
N6 P2 N7 101.58(15)
N2 P2 N1 109.42(14)
N6 P2 N1 102.80(14)
N7 P2 N1 114.11(15)
N3 P3 N2 113.72(14)
N3 P3 N9 107.41(15)
N2 P3 N9 111.98(15)
N3 P3 N8 110.10(15)
N2 P3 N8 107.03(14)
N9 P3 N8 106.38(15)
C1 N1 P2 115.9(2)
C1 N1 P1 117.5(2)
P2 N1 P1 124.83(16)
P2 N2 P3 124.82(17)
P1 N3 P3 125.50(18)
C41 N4 P1 124.0(3)
C51 N5 P1 121.2(2)
C61 N6 P2 121.9(2)
C71 N7 P2 123.2(2)
C81 N8 P3 120.8(2)
C91 N9 P3 122.1(2)
N4 C41 C42 114.6(3)
C41 C42 C44 110.2(4)
C41 C42 C43 111.4(4)
C44 C42 C43 110.1(4)
N5 C51 C52 110.9(3)
C53 C52 C54 111.0(4)
C53 C52 C51 111.3(3)
C54 C52 C51 108.9(3)
N6 C61 C62 111.3(3)
C63 C62 C64 111.5(3)
C63 C62 C61 111.7(3)
C64 C62 C61 109.2(3)
N7 C71 C72 114.9(3)
C74 C72 C71 110.6(4)
C74 C72 C73 111.4(4)
C71 C72 C73 109.3(4)
N8 C81 C82 111.1(3)
C84 C82 C81 112.2(4)
C84 C82 C83 111.1(4)
C81 C82 C83 109.1(4)
N9 C91 C92 111.8(3)
C94 C92 C91 111.8(3)
C94 C92 C93 110.9(4)
C91 C92 C93 110.0(4)

loop_
_geom_bond_atom_site_label_1
_geom_bond_atom_site_label_2
_geom_bond_distance
P1 N3 1.561(3)
P1 N4 1.625(3)
P1 N5 1.643(3)
P1 N1 1.683(3)
P2 N2 1.579(3)
P2 N6 1.627(3)
P2 N7 1.628(3)
P2 N1 1.680(3)
P3 N3 1.596(3)
P3 N2 1.605(3)
P3 N9 1.641(3)
P3 N8 1.654(3)
N1 C1 1.486(4)
N4 C41 1.462(4)
N5 C51 1.456(4)
N6 C61 1.470(4)
N7 C71 1.464(4)
N8 C81 1.474(4)
N9 C91 1.462(4)
C41 C42 1.495(6)
C42 C44 1.524(6)
C42 C43 1.535(7)
C51 C52 1.535(5)
C52 C53 1.517(6)
C52 C54 1.524(5)
C61 C62 1.527(5)
C62 C63 1.511(5)
C62 C64 1.524(5)
C71 C72 1.519(5)
C72 C74 1.517(7)
C72 C73 1.530(6)
C81 C82 1.518(5)
C82 C84 1.505(7)
C82 C83 1.530(6)
C91 C92 1.519(5)
C92 C94 1.501(6)
C92 C93 1.529(6)

loop_
_geom_hbond_atom_site_label_D
_geom_hbond_atom_site_label_H
_geom_hbond_atom_site_label_A
_geom_hbond_distance_DH
_geom_hbond_distance_HA
_geom_hbond_distance_DA
_geom_hbond_angle_DHA
_geom_hbond_site_symmetry_A
N4 H4 I1 0.76(2) 3.06(3) 3.758(3) 154(4) .
N5 H5 I1 0.76(2) 3.09(3) 3.713(3) 141(4) .
N6 H6 N2 0.77(2) 2.34(2) 3.078(4) 161(4) 2_556
N7 H7 I1 0.76(2) 2.97(2) 3.723(3) 170(4) 2_656
N8 H8 I1 0.76(2) 3.17(4) 3.731(3) 133(5) 1_455
N9 H9 I1 0.76(2) 3.11(3) 3.815(3) 157(3) 1_455
